data_7124204
loop_
_publ_author_name
'Li, Jian'
'Su, Shikuan'
'Hu, Jie'
'Cui, Yongmei'
'Tang, Chongrong'
'Chen, Yali'

_publ_section_title
;
 A formal (5+1) annulation reaction from heterodimerization of two
 different isocyanides: stereoselective synthesis of
 2H-benzo[b][1,4]oxazin-2-one
;
_journal_name_full 'Chemical Communications'
_journal_paper_doi 10.1039/C9CC06678K
_journal_year 2019
_chemical_formula_sum 'C20 H17 Br N2 O4'
_chemical_formula_weight 429.26
_space_group_crystal_system triclinic
_space_group_IT_number 2
_space_group_name_Hall '-P 1'
_space_group_name_H-M_alt 'P -1'
_symmetry_space_group_name_Hall '-P 1'
_symmetry_space_group_name_H-M 'P -1'
_atom_sites_solution_hydrogens mixed
_audit_creation_method SHELXL-2014/7
_audit_update_record
;
2019-04-01 deposited with the CCDC.    2019-09-18 downloaded from the CCDC.
;
_cell_angle_alpha 94.6090(10)
_cell_angle_beta 105.3440(10)
_cell_angle_gamma 96.0880(10)
_cell_formula_units_Z 4
_cell_length_a 10.4647(3)
_cell_length_b 13.4623(4)
_cell_length_c 14.0577(4)
_cell_measurement_reflns_used 9894
_cell_measurement_temperature 173(2)
_cell_measurement_theta_max 57.01
_cell_measurement_theta_min 3.83
_cell_volume 1886.89(10)
_computing_cell_refinement 'Bruker SAINT'
_computing_data_collection 'Bruker APEX2'
_computing_data_reduction 'Bruker SAINT'
_computing_molecular_graphics 'Bruker SHELXTL'
_computing_publication_material 'Bruker SHELXTL'
_computing_structure_refinement 'SHELXL-2014/7 (Sheldrick, 2014)'
_computing_structure_solution 'SHELXS-97 (Sheldrick 2008)'
_diffrn_ambient_temperature 173(2)
_diffrn_measured_fraction_theta_full 0.998
_diffrn_measured_fraction_theta_max 0.996
_diffrn_measurement_device_type 'Bruker APEX-II CCD'
_diffrn_measurement_method '\f and \w scans'
_diffrn_radiation_type GaK\a
_diffrn_radiation_wavelength 1.34138
_diffrn_reflns_av_R_equivalents 0.0266
_diffrn_reflns_av_unetI/netI 0.0264
_diffrn_reflns_Laue_measured_fraction_full 0.998
_diffrn_reflns_Laue_measured_fraction_max 0.996
_diffrn_reflns_limit_h_max 13
_diffrn_reflns_limit_h_min -13
_diffrn_reflns_limit_k_max 16
_diffrn_reflns_limit_k_min -14
_diffrn_reflns_limit_l_max 17
_diffrn_reflns_limit_l_min -17
_diffrn_reflns_number 25232
_diffrn_reflns_point_group_measured_fraction_full 0.998
_diffrn_reflns_point_group_measured_fraction_max 0.996
_diffrn_reflns_theta_full 53.594
_diffrn_reflns_theta_max 57.100
_diffrn_reflns_theta_min 2.890
_exptl_absorpt_coefficient_mu 2.117
_exptl_absorpt_correction_T_max 0.864
_exptl_absorpt_correction_T_min 0.699
_exptl_absorpt_correction_type multi-scan
_exptl_absorpt_process_details sadabs
_exptl_crystal_colour colorless
_exptl_crystal_density_diffrn 1.511
_exptl_crystal_description block
_exptl_crystal_F_000 872
_exptl_crystal_size_max 0.250
_exptl_crystal_size_mid 0.220
_exptl_crystal_size_min 0.180
_refine_diff_density_max 0.297
_refine_diff_density_min -0.838
_refine_diff_density_rms 0.048
_refine_ls_extinction_method none
_refine_ls_goodness_of_fit_ref 1.037
_refine_ls_hydrogen_treatment mixed
_refine_ls_matrix_type full
_refine_ls_number_parameters 501
_refine_ls_number_reflns 7729
_refine_ls_number_restraints 8
_refine_ls_restrained_S_all 1.038
_refine_ls_R_factor_all 0.0396
_refine_ls_R_factor_gt 0.0337
_refine_ls_shift/su_max 0.003
_refine_ls_shift/su_mean 0.000
_refine_ls_structure_factor_coef Fsqd
_refine_ls_weighting_details 'w=1/[\s^2^(Fo^2^)+(0.0375P)^2^+0.9326P] where P=(Fo^2^+2Fc^2^)/3'
_refine_ls_weighting_scheme calc
_refine_ls_wR_factor_gt 0.0840
_refine_ls_wR_factor_ref 0.0886
_reflns_Friedel_coverage 0.000
_reflns_number_gt 6705
_reflns_number_total 7729
_reflns_threshold_expression 'I > 2\s(I)'
_cod_data_source_file c9cc06678k2.cif
_cod_data_source_block ga_80607b_1_a
_cod_database_code 7124204
_shelx_shelxl_version_number 2014/7
_shelx_space_group_comment
; 
The symmetry employed for this shelxl refinement is uniquely defined 
by the following loop, which should always be used as a source of 
symmetry information in preference to the above space-group names. 
They are only intended as comments. 
;
_shelx_estimated_absorpt_t_min 0.620
_shelx_estimated_absorpt_t_max 0.702

loop_
_space_group_symop_operation_xyz
'x, y, z'
'-x, -y, -z'

loop_
_atom_site_label
_atom_site_type_symbol
_atom_site_fract_x
_atom_site_fract_y
_atom_site_fract_z
_atom_site_U_iso_or_equiv
_atom_site_adp_type
_atom_site_occupancy
_atom_site_site_symmetry_order
_atom_site_calc_flag
_atom_site_refinement_flags_posn
_atom_site_refinement_flags_adp
Br1 Br 0.34998(3) 0.35905(2) 0.05593(2) 0.06561(10) Uani 1 1 d . .
N1 N 0.28708(14) 0.92353(10) 0.32580(10) 0.0313(3) Uani 1 1 d . .
N2 N 0.26523(15) 0.78670(11) 0.16755(11) 0.0334(3) Uani 1 1 d D .
H2 H 0.256(2) 0.7987(18) 0.2294(17) 0.056(7) Uiso 1 1 d D .
O1 O 0.37858(13) 1.12395(9) 0.40893(9) 0.0378(3) Uani 1 1 d . .
O2 O 0.39135(15) 1.16371(10) 0.26256(11) 0.0470(3) Uani 1 1 d . .
O3 O 0.36172(15) 0.92436(11) -0.01169(10) 0.0479(3) Uani 1 1 d . .
O4 O 0.22404(15) 0.77938(10) -0.03870(9) 0.0460(3) Uani 1 1 d . .
C1 C 0.36491(17) 1.09863(13) 0.31059(13) 0.0345(4) Uani 1 1 d . .
C2 C 0.31744(16) 0.99090(12) 0.27067(13) 0.0310(3) Uani 1 1 d . .
C3 C 0.30410(16) 0.95285(13) 0.42588(12) 0.0314(3) Uani 1 1 d . .
C4 C 0.27613(18) 0.88225(14) 0.48798(13) 0.0369(4) Uani 1 1 d . .
H4A H 0.2440 0.8143 0.4613 0.044 Uiso 1 1 calc R U
C5 C 0.2950(2) 0.91087(16) 0.58770(14) 0.0424(4) Uani 1 1 d . .
H5 H 0.2752 0.8627 0.6294 0.051 Uiso 1 1 calc R U
C6 C 0.3428(2) 1.01006(16) 0.62739(14) 0.0441(4) Uani 1 1 d . .
H6 H 0.3557 1.0293 0.6961 0.053 Uiso 1 1 calc R U
C7 C 0.37180(19) 1.08086(15) 0.56734(14) 0.0413(4) Uani 1 1 d . .
H7 H 0.4056 1.1485 0.5944 0.050 Uiso 1 1 calc R U
C8 C 0.35068(17) 1.05147(13) 0.46771(13) 0.0331(4) Uani 1 1 d . .
C9 C 0.31119(17) 0.96581(13) 0.16874(13) 0.0331(4) Uani 1 1 d . .
H9 H 0.3216 1.0193 0.1301 0.040 Uiso 1 1 calc R U
C10 C 0.29112(17) 0.86959(13) 0.12342(12) 0.0313(3) Uani 1 1 d . .
C11 C 0.28537(17) 0.68710(12) 0.13730(12) 0.0302(3) Uani 1 1 d . .
C12 C 0.17681(17) 0.61108(13) 0.11682(12) 0.0306(3) Uani 1 1 d . .
C13 C 0.19723(18) 0.51280(13) 0.09324(13) 0.0343(4) Uani 1 1 d . .
H13 H 0.1253 0.4597 0.0795 0.041 Uiso 1 1 calc R U
C14 C 0.3230(2) 0.49288(13) 0.08990(14) 0.0377(4) Uani 1 1 d . .
C15 C 0.43014(19) 0.56758(14) 0.11077(14) 0.0373(4) Uani 1 1 d . .
H15 H 0.5155 0.5518 0.1080 0.045 Uiso 1 1 calc R U
C16 C 0.41289(18) 0.66646(13) 0.13599(13) 0.0342(4) Uani 1 1 d . .
C17 C 0.04198(18) 0.63511(14) 0.12209(14) 0.0380(4) Uani 1 1 d . .
H17A H -0.0218 0.5733 0.1055 0.057 Uiso 1 1 calc R U
H17B H 0.0114 0.6830 0.0748 0.057 Uiso 1 1 calc R U
H17C H 0.0482 0.6647 0.1894 0.057 Uiso 1 1 calc R U
C18 C 0.5326(2) 0.74638(15) 0.16460(17) 0.0464(5) Uani 1 1 d . .
H18A H 0.5332 0.7850 0.1085 0.070 Uiso 1 1 calc R U
H18B H 0.6145 0.7147 0.1823 0.070 Uiso 1 1 calc R U
H18C H 0.5282 0.7915 0.2216 0.070 Uiso 1 1 calc R U
C19 C 0.28748(18) 0.85114(13) 0.01569(13) 0.0345(4) Uani 1 1 d . .
C20 C 0.3620(2) 0.91266(19) -0.11500(15) 0.0552(6) Uani 1 1 d . .
H20A H 0.4097 0.8561 -0.1269 0.083 Uiso 1 1 calc R U
H20B H 0.4068 0.9744 -0.1307 0.083 Uiso 1 1 calc R U
H20C H 0.2697 0.8996 -0.1573 0.083 Uiso 1 1 calc R U
Br2 Br -0.11609(3) -0.15240(2) 0.21167(3) 0.09628(15) Uani 1 1 d . U
N3 N 0.35976(15) 0.42083(11) 0.35640(11) 0.0340(3) Uani 1 1 d . .
N4 N 0.13470(16) 0.28312(11) 0.30580(13) 0.0381(3) Uani 1 1 d D .
H4 H 0.219(2) 0.2964(19) 0.3247(18) 0.059(7) Uiso 1 1 d D .
O5 O 0.45957(15) 0.62577(9) 0.36960(10) 0.0448(3) Uani 1 1 d . .
O6 O 0.25463(16) 0.66348(9) 0.34745(10) 0.0474(3) Uani 1 1 d . .
O7 O -0.12514(14) 0.41785(10) 0.20038(10) 0.0447(3) Uani 1 1 d . .
O8 O -0.14715(13) 0.28346(10) 0.28257(10) 0.0422(3) Uani 1 1 d . .
C21 C 0.3258(2) 0.59835(13) 0.35264(12) 0.0381(4) Uani 1 1 d . .
C22 C 0.27735(19) 0.48812(12) 0.34075(12) 0.0338(4) Uani 1 1 d . .
C23 C 0.49684(19) 0.45317(13) 0.38044(12) 0.0357(4) Uani 1 1 d . .
C24 C 0.5884(2) 0.38433(15) 0.40068(14) 0.0415(4) Uani 1 1 d . .
H24 H 0.5575 0.3151 0.3989 0.050 Uiso 1 1 calc R U
C25 C 0.7238(2) 0.41646(18) 0.42327(15) 0.0487(5) Uani 1 1 d . .
H25 H 0.7858 0.3694 0.4380 0.058 Uiso 1 1 calc R U
C26 C 0.7699(2) 0.51721(19) 0.42454(15) 0.0535(6) Uani 1 1 d . .
H26 H 0.8632 0.5386 0.4395 0.064 Uiso 1 1 calc R U
C27 C 0.6813(2) 0.58615(17) 0.40429(15) 0.0521(5) Uani 1 1 d . .
H27 H 0.7126 0.6550 0.4040 0.062 Uiso 1 1 calc R U
C28 C 0.5460(2) 0.55388(14) 0.38433(13) 0.0401(4) Uani 1 1 d . .
C29 C 0.13629(19) 0.46162(13) 0.31026(12) 0.0346(4) Uani 1 1 d . .
H29 H 0.0828 0.5148 0.3020 0.042 Uiso 1 1 calc R U
C30 C 0.07165(18) 0.36520(13) 0.29192(12) 0.0329(4) Uani 1 1 d . .
C31 C 0.07315(17) 0.18051(12) 0.28231(13) 0.0328(4) Uani 1 1 d . .
C32 C 0.04229(17) 0.13037(13) 0.35805(14) 0.0350(4) Uani 1 1 d . .
C33 C -0.01347(18) 0.03003(14) 0.33558(17) 0.0425(5) Uani 1 1 d . .
H33 H -0.0349 -0.0065 0.3856 0.051 Uiso 1 1 calc R U
C34 C -0.03744(19) -0.01605(14) 0.24079(19) 0.0491(5) Uani 1 1 d . .
C35 C -0.0072(2) 0.03360(16) 0.16596(17) 0.0500(5) Uani 1 1 d . .
H35 H -0.0251 -0.0003 0.1010 0.060 Uiso 1 1 calc R U
C36 C 0.04966(18) 0.13383(15) 0.18632(15) 0.0402(4) Uani 1 1 d . .
C37 C 0.0651(2) 0.18320(16) 0.45987(15) 0.0478(5) Uani 1 1 d . .
H37A H 0.1607 0.2060 0.4886 0.072 Uiso 1 1 calc R U
H37B H 0.0338 0.1369 0.5018 0.072 Uiso 1 1 calc R U
H37C H 0.0156 0.2413 0.4561 0.072 Uiso 1 1 calc R U
C38 C 0.0871(3) 0.1889(2) 0.10656(18) 0.0608(6) Uani 1 1 d . .
H38A H 0.0410 0.2487 0.0982 0.091 Uiso 1 1 calc R U
H38B H 0.0607 0.1446 0.0439 0.091 Uiso 1 1 calc R U
H38C H 0.1839 0.2094 0.1256 0.091 Uiso 1 1 calc R U
C39 C -0.07890(19) 0.34886(13) 0.25854(13) 0.0347(4) Uani 1 1 d . .
C40 C -0.2687(2) 0.41304(18) 0.16480(16) 0.0509(5) Uani 1 1 d . .
H40A H -0.3073 0.3454 0.1321 0.076 Uiso 1 1 calc R U
H40B H -0.2910 0.4622 0.1173 0.076 Uiso 1 1 calc R U
H40C H -0.3053 0.4282 0.2209 0.076 Uiso 1 1 calc R U

loop_
_atom_site_aniso_label
_atom_site_aniso_U_11
_atom_site_aniso_U_22
_atom_site_aniso_U_33
_atom_site_aniso_U_23
_atom_site_aniso_U_13
_atom_site_aniso_U_12
Br1 0.07494(18) 0.02873(12) 0.1095(2) 0.00403(12) 0.05460(16) 0.00746(10)
N1 0.0311(7) 0.0284(7) 0.0343(8) -0.0010(6) 0.0109(6) 0.0028(6)
N2 0.0430(8) 0.0281(7) 0.0302(8) -0.0011(6) 0.0147(6) 0.0004(6)
O1 0.0416(7) 0.0283(6) 0.0401(7) -0.0047(5) 0.0083(5) 0.0026(5)
O2 0.0584(9) 0.0293(6) 0.0512(8) 0.0047(6) 0.0140(7) -0.0013(6)
O3 0.0533(8) 0.0547(8) 0.0335(7) 0.0023(6) 0.0163(6) -0.0124(7)
O4 0.0593(9) 0.0418(7) 0.0316(7) -0.0007(6) 0.0090(6) -0.0040(6)
C1 0.0333(9) 0.0285(8) 0.0402(10) 0.0010(7) 0.0075(7) 0.0055(7)
C2 0.0281(8) 0.0276(8) 0.0365(9) -0.0001(7) 0.0087(7) 0.0037(6)
C3 0.0280(8) 0.0334(8) 0.0323(9) -0.0020(7) 0.0081(7) 0.0073(7)
C4 0.0387(9) 0.0363(9) 0.0368(9) -0.0003(7) 0.0135(8) 0.0052(7)
C5 0.0434(10) 0.0494(11) 0.0372(10) 0.0050(8) 0.0141(8) 0.0108(9)
C6 0.0427(11) 0.0548(12) 0.0332(10) -0.0036(8) 0.0076(8) 0.0134(9)
C7 0.0393(10) 0.0404(10) 0.0388(10) -0.0095(8) 0.0043(8) 0.0090(8)
C8 0.0291(8) 0.0319(8) 0.0370(9) -0.0007(7) 0.0070(7) 0.0079(7)
C9 0.0342(9) 0.0301(8) 0.0356(9) 0.0044(7) 0.0113(7) 0.0022(7)
C10 0.0297(8) 0.0332(8) 0.0302(8) 0.0023(7) 0.0081(7) 0.0014(7)
C11 0.0374(9) 0.0284(8) 0.0243(8) 0.0003(6) 0.0093(7) 0.0025(7)
C12 0.0345(9) 0.0324(8) 0.0233(8) 0.0025(6) 0.0068(7) 0.0004(7)
C13 0.0402(9) 0.0303(8) 0.0310(9) 0.0017(7) 0.0109(7) -0.0027(7)
C14 0.0496(11) 0.0285(8) 0.0382(10) 0.0045(7) 0.0172(8) 0.0053(7)
C15 0.0380(9) 0.0368(9) 0.0403(10) 0.0048(7) 0.0155(8) 0.0068(7)
C16 0.0355(9) 0.0335(9) 0.0315(9) 0.0010(7) 0.0082(7) -0.0004(7)
C17 0.0340(9) 0.0385(9) 0.0409(10) 0.0058(8) 0.0094(8) 0.0038(7)
C18 0.0364(10) 0.0413(10) 0.0572(12) -0.0052(9) 0.0118(9) -0.0035(8)
C19 0.0347(9) 0.0368(9) 0.0319(9) 0.0047(7) 0.0089(7) 0.0048(7)
C20 0.0593(13) 0.0728(15) 0.0334(10) 0.0071(10) 0.0184(9) -0.0076(11)
Br2 0.0712(2) 0.03273(14) 0.1872(4) -0.02691(17) 0.0602(2) -0.01637(12)
N3 0.0422(8) 0.0275(7) 0.0318(7) 0.0024(6) 0.0111(6) 0.0011(6)
N4 0.0319(8) 0.0250(7) 0.0569(10) 0.0083(7) 0.0109(7) 0.0021(6)
O5 0.0593(9) 0.0288(6) 0.0385(7) 0.0030(5) 0.0051(6) -0.0073(6)
O6 0.0733(10) 0.0258(6) 0.0368(7) 0.0012(5) 0.0049(6) 0.0071(6)
O7 0.0460(8) 0.0433(7) 0.0427(7) 0.0125(6) 0.0038(6) 0.0134(6)
O8 0.0370(7) 0.0437(7) 0.0502(8) 0.0111(6) 0.0160(6) 0.0098(6)
C21 0.0584(12) 0.0280(9) 0.0222(8) 0.0011(6) 0.0043(8) -0.0006(8)
C22 0.0491(10) 0.0259(8) 0.0246(8) 0.0031(6) 0.0084(7) 0.0014(7)
C23 0.0445(10) 0.0347(9) 0.0255(8) 0.0003(7) 0.0101(7) -0.0041(7)
C24 0.0450(11) 0.0419(10) 0.0367(10) -0.0004(8) 0.0130(8) 0.0017(8)
C25 0.0456(11) 0.0631(13) 0.0358(10) -0.0023(9) 0.0118(9) 0.0044(10)
C26 0.0441(12) 0.0707(15) 0.0383(11) -0.0026(10) 0.0086(9) -0.0122(11)
C27 0.0557(13) 0.0503(12) 0.0401(11) -0.0005(9) 0.0074(9) -0.0185(10)
C28 0.0523(11) 0.0362(9) 0.0268(9) 0.0008(7) 0.0074(8) -0.0054(8)
C29 0.0469(10) 0.0273(8) 0.0303(9) 0.0050(7) 0.0097(7) 0.0086(7)
C30 0.0395(9) 0.0308(8) 0.0304(8) 0.0070(7) 0.0111(7) 0.0075(7)
C31 0.0283(8) 0.0251(8) 0.0449(10) 0.0054(7) 0.0096(7) 0.0033(6)
C32 0.0285(8) 0.0308(8) 0.0463(10) 0.0081(7) 0.0096(7) 0.0060(7)
C33 0.0335(9) 0.0306(9) 0.0689(13) 0.0164(9) 0.0197(9) 0.0054(7)
C34 0.0319(9) 0.0262(9) 0.0884(16) -0.0066(9) 0.0212(10) -0.0015(7)
C35 0.0360(10) 0.0490(12) 0.0616(13) -0.0170(10) 0.0162(9) 0.0004(9)
C36 0.0312(9) 0.0440(10) 0.0468(11) 0.0034(8) 0.0134(8) 0.0052(8)
C37 0.0489(11) 0.0507(12) 0.0429(11) 0.0094(9) 0.0095(9) 0.0070(9)
C38 0.0572(14) 0.0793(17) 0.0504(13) 0.0143(12) 0.0219(11) 0.0061(12)
C39 0.0422(10) 0.0331(9) 0.0304(9) 0.0027(7) 0.0109(7) 0.0110(7)
C40 0.0460(11) 0.0588(13) 0.0438(11) 0.0050(9) 0.0000(9) 0.0211(10)

loop_
_atom_type_symbol
_atom_type_description
_atom_type_scat_dispersion_real
_atom_type_scat_dispersion_imag
_atom_type_scat_source
C C 0.0137 0.0067 'International Tables Vol C Tables 4.2.6.8 and 6.1.1.4'
H H 0.0000 0.0000 'International Tables Vol C Tables 4.2.6.8 and 6.1.1.4'
Br Br -0.9338 1.0006 'International Tables Vol C Tables 4.2.6.8 and 6.1.1.4'
N N 0.0241 0.0134 'International Tables Vol C Tables 4.2.6.8 and 6.1.1.4'
O O 0.0389 0.0241 'International Tables Vol C Tables 4.2.6.8 and 6.1.1.4'

loop_
_geom_angle_atom_site_label_1
_geom_angle_atom_site_label_2
_geom_angle_atom_site_label_3
_geom_angle
C2 N1 C3 118.50(14)
C10 N2 C11 125.52(15)
C10 N2 H2 115.5(15)
C11 N2 H2 116.9(15)
C1 O1 C8 120.39(13)
C19 O3 C20 115.35(15)
O2 C1 O1 118.18(16)
O2 C1 C2 124.91(17)
O1 C1 C2 116.91(15)
N1 C2 C9 122.10(15)
N1 C2 C1 122.38(16)
C9 C2 C1 115.49(15)
N1 C3 C8 121.71(16)
N1 C3 C4 120.21(15)
C8 C3 C4 118.08(16)
C5 C4 C3 120.31(18)
C5 C4 H4A 119.8
C3 C4 H4A 119.8
C4 C5 C6 120.16(19)
C4 C5 H5 119.9
C6 C5 H5 119.9
C7 C6 C5 120.41(18)
C7 C6 H6 119.8
C5 C6 H6 119.8
C8 C7 C6 118.75(18)
C8 C7 H7 120.6
C6 C7 H7 120.6
C7 C8 O1 117.67(16)
C7 C8 C3 122.28(17)
O1 C8 C3 120.05(15)
C10 C9 C2 123.99(16)
C10 C9 H9 118.0
C2 C9 H9 118.0
N2 C10 C9 124.18(16)
N2 C10 C19 115.84(15)
C9 C10 C19 119.84(15)
C16 C11 C12 121.74(15)
C16 C11 N2 120.03(15)
C12 C11 N2 118.05(15)
C13 C12 C11 118.56(16)
C13 C12 C17 120.91(15)
C11 C12 C17 120.52(15)
C14 C13 C12 119.56(16)
C14 C13 H13 120.2
C12 C13 H13 120.2
C15 C14 C13 121.91(17)
C15 C14 Br1 118.62(14)
C13 C14 Br1 119.47(14)
C14 C15 C16 119.71(17)
C14 C15 H15 120.1
C16 C15 H15 120.1
C15 C16 C11 118.49(16)
C15 C16 C18 119.11(17)
C11 C16 C18 122.36(16)
C12 C17 H17A 109.5
C12 C17 H17B 109.5
H17A C17 H17B 109.5
C12 C17 H17C 109.5
H17A C17 H17C 109.5
H17B C17 H17C 109.5
C16 C18 H18A 109.5
C16 C18 H18B 109.5
H18A C18 H18B 109.5
C16 C18 H18C 109.5
H18A C18 H18C 109.5
H18B C18 H18C 109.5
O4 C19 O3 124.46(17)
O4 C19 C10 123.51(16)
O3 C19 C10 112.02(15)
O3 C20 H20A 109.5
O3 C20 H20B 109.5
H20A C20 H20B 109.5
O3 C20 H20C 109.5
H20A C20 H20C 109.5
H20B C20 H20C 109.5
C22 N3 C23 118.51(15)
C30 N4 C31 126.20(16)
C30 N4 H4 113.6(17)
C31 N4 H4 119.9(17)
C21 O5 C28 120.10(14)
C39 O7 C40 116.70(16)
O6 C21 O5 118.36(16)
O6 C21 C22 124.48(19)
O5 C21 C22 117.16(17)
N3 C22 C29 122.36(15)
N3 C22 C21 122.03(17)
C29 C22 C21 115.61(16)
C28 C23 C24 118.18(18)
C28 C23 N3 121.41(18)
C24 C23 N3 120.41(16)
C25 C24 C23 120.23(19)
C25 C24 H24 119.9
C23 C24 H24 119.9
C24 C25 C26 120.3(2)
C24 C25 H25 119.8
C26 C25 H25 119.8
C27 C26 C25 120.4(2)
C27 C26 H26 119.8
C25 C26 H26 119.8
C26 C27 C28 119.0(2)
C26 C27 H27 120.5
C28 C27 H27 120.5
C27 C28 O5 117.77(18)
C27 C28 C23 121.8(2)
O5 C28 C23 120.38(18)
C30 C29 C22 124.91(16)
C30 C29 H29 117.5
C22 C29 H29 117.5
N4 C30 C29 123.79(17)
N4 C30 C39 117.34(15)
C29 C30 C39 118.82(16)
C36 C31 C32 122.37(16)
C36 C31 N4 119.29(16)
C32 C31 N4 118.32(16)
C33 C32 C31 118.07(18)
C33 C32 C37 120.68(17)
C31 C32 C37 121.24(16)
C34 C33 C32 119.68(18)
C34 C33 H33 120.2
C32 C33 H33 120.2
C33 C34 C35 122.22(17)
C33 C34 Br2 118.82(16)
C35 C34 Br2 118.96(17)
C34 C35 C36 119.46(19)
C34 C35 H35 120.3
C36 C35 H35 120.3
C31 C36 C35 118.21(18)
C31 C36 C38 121.29(18)
C35 C36 C38 120.5(2)
C32 C37 H37A 109.5
C32 C37 H37B 109.5
H37A C37 H37B 109.5
C32 C37 H37C 109.5
H37A C37 H37C 109.5
H37B C37 H37C 109.5
C36 C38 H38A 109.5
C36 C38 H38B 109.5
H38A C38 H38B 109.5
C36 C38 H38C 109.5
H38A C38 H38C 109.5
H38B C38 H38C 109.5
O8 C39 O7 125.01(17)
O8 C39 C30 124.39(16)
O7 C39 C30 110.58(15)
O7 C40 H40A 109.5
O7 C40 H40B 109.5
H40A C40 H40B 109.5
O7 C40 H40C 109.5
H40A C40 H40C 109.5
H40B C40 H40C 109.5

loop_
_geom_bond_atom_site_label_1
_geom_bond_atom_site_label_2
_geom_bond_distance
Br1 C14 1.8961(18)
N1 C2 1.306(2)
N1 C3 1.389(2)
N2 C10 1.356(2)
N2 C11 1.428(2)
N2 H2 0.90(2)
O1 C1 1.363(2)
O1 C8 1.385(2)
O2 C1 1.201(2)
O3 C19 1.334(2)
O3 C20 1.449(2)
O4 C19 1.198(2)
C1 C2 1.495(2)
C2 C9 1.428(2)
C3 C8 1.390(2)
C3 C4 1.400(3)
C4 C5 1.380(3)
C4 H4A 0.9500
C5 C6 1.391(3)
C5 H5 0.9500
C6 C7 1.384(3)
C6 H6 0.9500
C7 C8 1.377(3)
C7 H7 0.9500
C9 C10 1.366(2)
C9 H9 0.9500
C10 C19 1.505(2)
C11 C16 1.396(2)
C11 C12 1.398(2)
C12 C13 1.390(2)
C12 C17 1.500(2)
C13 C14 1.382(3)
C13 H13 0.9500
C14 C15 1.376(3)
C15 C16 1.393(3)
C15 H15 0.9500
C16 C18 1.506(2)
C17 H17A 0.9800
C17 H17B 0.9800
C17 H17C 0.9800
C18 H18A 0.9800
C18 H18B 0.9800
C18 H18C 0.9800
C20 H20A 0.9800
C20 H20B 0.9800
C20 H20C 0.9800
Br2 C34 1.8960(18)
N3 C22 1.308(2)
N3 C23 1.396(2)
N4 C30 1.347(2)
N4 C31 1.434(2)
N4 H4 0.85(2)
O5 C21 1.361(2)
O5 C28 1.384(3)
O6 C21 1.204(2)
O7 C39 1.332(2)
O7 C40 1.445(2)
O8 C39 1.201(2)
C21 C22 1.498(2)
C22 C29 1.421(3)
C23 C28 1.390(3)
C23 C24 1.394(3)
C24 C25 1.380(3)
C24 H24 0.9500
C25 C26 1.387(3)
C25 H25 0.9500
C26 C27 1.373(3)
C26 H26 0.9500
C27 C28 1.383(3)
C27 H27 0.9500
C29 C30 1.370(2)
C29 H29 0.9500
C30 C39 1.506(3)
C31 C36 1.390(3)
C31 C32 1.395(2)
C32 C33 1.390(3)
C32 C37 1.494(3)
C33 C34 1.371(3)
C33 H33 0.9500
C34 C35 1.377(3)
C35 C36 1.391(3)
C35 H35 0.9500
C36 C38 1.505(3)
C37 H37A 0.9800
C37 H37B 0.9800
C37 H37C 0.9800
C38 H38A 0.9800
C38 H38B 0.9800
C38 H38C 0.9800
C40 H40A 0.9800
C40 H40B 0.9800
C40 H40C 0.9800

loop_
_geom_hbond_atom_site_label_D
_geom_hbond_atom_site_label_H
_geom_hbond_atom_site_label_A
_geom_hbond_distance_DH
_geom_hbond_distance_HA
_geom_hbond_distance_DA
_geom_hbond_angle_DHA
N2 H2 N1 0.90(2) 2.01(2) 2.716(2) 134(2)
N4 H4 N3 0.85(2) 2.05(2) 2.732(2) 138(2)

loop_
_geom_torsion_atom_site_label_1
_geom_torsion_atom_site_label_2
_geom_torsion_atom_site_label_3
_geom_torsion_atom_site_label_4
_geom_torsion
C8 O1 C1 O2 -179.34(16)
C8 O1 C1 C2 0.8(2)
C3 N1 C2 C9 175.87(15)
C3 N1 C2 C1 -2.2(2)
O2 C1 C2 N1 -178.37(17)
O1 C1 C2 N1 1.5(2)
O2 C1 C2 C9 3.4(3)
O1 C1 C2 C9 -176.71(15)
C2 N1 C3 C8 0.8(2)
C2 N1 C3 C4 -178.26(16)
N1 C3 C4 C5 178.97(16)
C8 C3 C4 C5 -0.1(3)
C3 C4 C5 C6 -0.4(3)
C4 C5 C6 C7 0.1(3)
C5 C6 C7 C8 0.8(3)
C6 C7 C8 O1 179.10(16)
C6 C7 C8 C3 -1.4(3)
C1 O1 C8 C7 177.31(16)
C1 O1 C8 C3 -2.2(2)
N1 C3 C8 C7 -178.00(16)
C4 C3 C8 C7 1.1(3)
N1 C3 C8 O1 1.5(2)
C4 C3 C8 O1 -179.48(15)
N1 C2 C9 C10 -9.1(3)
C1 C2 C9 C10 169.15(16)
C11 N2 C10 C9 -158.81(17)
C11 N2 C10 C19 25.4(2)
C2 C9 C10 N2 4.9(3)
C2 C9 C10 C19 -179.42(16)
C10 N2 C11 C16 59.8(2)
C10 N2 C11 C12 -124.97(18)
C16 C11 C12 C13 -0.9(2)
N2 C11 C12 C13 -176.10(15)
C16 C11 C12 C17 177.97(16)
N2 C11 C12 C17 2.8(2)
C11 C12 C13 C14 -0.5(2)
C17 C12 C13 C14 -179.37(16)
C12 C13 C14 C15 1.0(3)
C12 C13 C14 Br1 -179.13(13)
C13 C14 C15 C16 -0.1(3)
Br1 C14 C15 C16 -179.95(13)
C14 C15 C16 C11 -1.3(3)
C14 C15 C16 C18 176.35(17)
C12 C11 C16 C15 1.8(2)
N2 C11 C16 C15 176.90(15)
C12 C11 C16 C18 -175.76(17)
N2 C11 C16 C18 -0.7(3)
C20 O3 C19 O4 0.1(3)
C20 O3 C19 C10 -179.26(17)
N2 C10 C19 O4 25.3(3)
C9 C10 C19 O4 -150.67(19)
N2 C10 C19 O3 -155.33(16)
C9 C10 C19 O3 28.7(2)
C28 O5 C21 O6 174.59(15)
C28 O5 C21 C22 -6.0(2)
C23 N3 C22 C29 176.22(15)
C23 N3 C22 C21 -3.0(2)
O6 C21 C22 N3 -173.34(17)
O5 C21 C22 N3 7.2(2)
O6 C21 C22 C29 7.4(3)
O5 C21 C22 C29 -172.02(15)
C22 N3 C23 C28 -2.4(2)
C22 N3 C23 C24 178.05(16)
C28 C23 C24 C25 -0.4(3)
N3 C23 C24 C25 179.23(17)
C23 C24 C25 C26 -1.0(3)
C24 C25 C26 C27 0.6(3)
C25 C26 C27 C28 1.1(3)
C26 C27 C28 O5 176.50(17)
C26 C27 C28 C23 -2.5(3)
C21 O5 C28 C27 -178.06(16)
C21 O5 C28 C23 1.0(2)
C24 C23 C28 C27 2.1(3)
N3 C23 C28 C27 -177.45(17)
C24 C23 C28 O5 -176.85(16)
N3 C23 C28 O5 3.6(3)
N3 C22 C29 C30 -1.5(3)
C21 C22 C29 C30 177.72(16)
C31 N4 C30 C29 -175.98(17)
C31 N4 C30 C39 6.8(3)
C22 C29 C30 N4 3.7(3)
C22 C29 C30 C39 -179.11(16)
C30 N4 C31 C36 84.8(2)
C30 N4 C31 C32 -96.9(2)
C36 C31 C32 C33 0.2(3)
N4 C31 C32 C33 -178.02(16)
C36 C31 C32 C37 -178.26(17)
N4 C31 C32 C37 3.5(2)
C31 C32 C33 C34 -0.6(3)
C37 C32 C33 C34 177.92(18)
C32 C33 C34 C35 0.4(3)
C32 C33 C34 Br2 -179.05(14)
C33 C34 C35 C36 0.1(3)
Br2 C34 C35 C36 179.57(15)
C32 C31 C36 C35 0.3(3)
N4 C31 C36 C35 178.51(17)
C32 C31 C36 C38 -178.45(18)
N4 C31 C36 C38 -0.2(3)
C34 C35 C36 C31 -0.4(3)
C34 C35 C36 C38 178.31(19)
C40 O7 C39 O8 0.5(3)
C40 O7 C39 C30 -178.39(15)
N4 C30 C39 O8 33.7(3)
C29 C30 C39 O8 -143.69(19)
N4 C30 C39 O7 -147.37(16)
C29 C30 C39 O7 35.2(2)
